data_1555870
loop_
_publ_author_name
'Guo, Jing'
'Lin, Lili'
'Liu, Yangbin'
'Li, Xiangqiang'
'Liu, Xiaohua'
'Feng, Xiaoming'

_publ_section_title
;
 Nickel(II)-Catalyzed Enantioselective \a-Vinylation of \b-Keto
 Amides/Esters with Hypervalent Iodine Salts.
;
_journal_issue 21
_journal_name_full 'Organic letters'
_journal_page_first 5540
_journal_page_last 5543
_journal_paper_doi 10.1021/acs.orglett.6b02785
_journal_volume 18
_journal_year 2016
_chemical_absolute_configuration rmad
_chemical_formula_moiety 'C20 H21 N O2'
_chemical_formula_sum 'C20 H21 N O2'
_chemical_formula_weight 307.38
_space_group_crystal_system triclinic
_space_group_IT_number 1
_space_group_name_Hall 'P 1'
_space_group_name_H-M_alt 'P 1'
_atom_sites_solution_hydrogens geom
_atom_sites_solution_primary direct
_audit_creation_date 2015-07-10
_audit_creation_method
;
Olex2 1.2
(compiled 2015.01.26 svn.r3150 for OlexSys, GUI svn.r4998)
;
_cell_angle_alpha 115.442(7)
_cell_angle_beta 109.848(6)
_cell_angle_gamma 92.591(5)
_cell_formula_units_Z 1
_cell_length_a 7.0663(4)
_cell_length_b 8.3624(5)
_cell_length_c 8.9048(7)
_cell_measurement_reflns_used 4838
_cell_measurement_temperature 293
_cell_measurement_theta_max 72.6270
_cell_measurement_theta_min 6.0820
_cell_volume 435.48(6)
_computing_cell_refinement
;
CrysAlisPro, Agilent Technologies,
Version 1.171.37.35 (release 13-08-2014 CrysAlis171 .NET)
(compiled Aug 13 2014,18:06:01)
;
_computing_data_collection
;
CrysAlisPro, Agilent Technologies,
Version 1.171.37.35 (release 13-08-2014 CrysAlis171 .NET)
(compiled Aug 13 2014,18:06:01)
;
_computing_data_reduction
;
CrysAlisPro, Agilent Technologies,
Version 1.171.37.35 (release 13-08-2014 CrysAlis171 .NET)
(compiled Aug 13 2014,18:06:01)
;
_computing_molecular_graphics 'Olex2 (Dolomanov et al., 2009)'
_computing_publication_material 'Olex2 (Dolomanov et al., 2009)'
_computing_structure_refinement 'ShelXL (Sheldrick, 2008)'
_computing_structure_solution 'ShelXT (Sheldrick, 2015)'
_diffrn_ambient_temperature 293
_diffrn_detector 'CCD plate'
_diffrn_detector_area_resol_mean 15.9595
_diffrn_detector_type EosS2
_diffrn_measured_fraction_theta_full 0.994
_diffrn_measured_fraction_theta_max 0.979
_diffrn_measurement_details
;
#__ type_ start__ end____ width___ exp.time_
  1 omega  -31.00   53.00   1.0000    1.0000
omega____ theta____ kappa____ phi______ frames
    -       36.2921  -57.0000 -180.0000 84

#__ type_ start__ end____ width___ exp.time_
  2 omega  -31.00   63.00   1.0000    1.0000
omega____ theta____ kappa____ phi______ frames
    -       36.2921  -77.0000 -120.0000 94

#__ type_ start__ end____ width___ exp.time_
  3 omega   17.00  105.00   1.0000    1.0000
omega____ theta____ kappa____ phi______ frames
    -       36.2921   38.0000  150.0000 88

#__ type_ start__ end____ width___ exp.time_
  4 omega   10.00  104.00   1.0000    1.0000
omega____ theta____ kappa____ phi______ frames
    -       36.2921   77.0000   60.0000 94

#__ type_ start__ end____ width___ exp.time_
  5 omega   23.00   90.00   1.0000    1.0000
omega____ theta____ kappa____ phi______ frames
    -       36.2921 -125.0000   90.0000 67

#__ type_ start__ end____ width___ exp.time_
  6 omega    1.00   75.00   1.0000    1.0000
omega____ theta____ kappa____ phi______ frames
    -       36.2921  -99.0000  120.0000 74

#__ type_ start__ end____ width___ exp.time_
  7 omega    1.00   75.00   1.0000    1.0000
omega____ theta____ kappa____ phi______ frames
    -       36.2921  -99.0000    0.0000 74

#__ type_ start__ end____ width___ exp.time_
  8 omega    7.00  108.00   1.0000    1.0000
omega____ theta____ kappa____ phi______ frames
    -       36.2921   19.0000    0.0000 101

#__ type_ start__ end____ width___ exp.time_
  9 omega  -31.00   53.00   1.0000    1.0000
omega____ theta____ kappa____ phi______ frames
    -       36.2921  -57.0000  -30.0000 84

#__ type_ start__ end____ width___ exp.time_
 10 omega   20.00  104.00   1.0000    1.0000
omega____ theta____ kappa____ phi______ frames
    -       36.2921   57.0000 -120.0000 84

#__ type_ start__ end____ width___ exp.time_
 11 omega    5.00   33.00   1.0000    1.0000
omega____ theta____ kappa____ phi______ frames
    -       38.0000   88.0000  -53.8339 28

#__ type_ start__ end____ width___ exp.time_
 12 omega    4.00   32.00   1.0000    1.0000
omega____ theta____ kappa____ phi______ frames
    -       38.0000   90.0000 -111.3124 28

#__ type_ start__ end____ width___ exp.time_
 13 omega   12.00   40.00   1.0000    1.0000
omega____ theta____ kappa____ phi______ frames
    -       42.0000   83.0000   26.1602 28

#__ type_ start__ end____ width___ exp.time_
 14 omega   12.00   40.00   1.0000    1.0000
omega____ theta____ kappa____ phi______ frames
    -       42.0000   83.0000  -48.6692 28

#__ type_ start__ end____ width___ exp.time_
 15 omega   14.00   46.00   1.0000    1.0000
omega____ theta____ kappa____ phi______ frames
    -       42.0000   80.0000 -178.6152 32

#__ type_ start__ end____ width___ exp.time_
 16 omega   16.00   45.00   1.0000    1.0000
omega____ theta____ kappa____ phi______ frames
    -       46.0000   82.0000  154.9354 29

#__ type_ start__ end____ width___ exp.time_
 17 omega   18.00   46.00   1.0000    1.0000
omega____ theta____ kappa____ phi______ frames
    -       46.0000   80.0000  -10.1554 28

#__ type_ start__ end____ width___ exp.time_
 18 omega   18.00   46.00   1.0000    1.0000
omega____ theta____ kappa____ phi______ frames
    -       46.0000   80.0000  -34.7251 28

#__ type_ start__ end____ width___ exp.time_
 19 omega   16.00   45.00   1.0000    1.0000
omega____ theta____ kappa____ phi______ frames
    -       46.0000   82.0000  115.7354 29

#__ type_ start__ end____ width___ exp.time_
 20 omega   25.00  117.00   1.0000    1.0000
omega____ theta____ kappa____ phi______ frames
    -       50.0000   74.0000   87.4508 92

#__ type_ start__ end____ width___ exp.time_
 21 omega   24.00  117.00   1.0000    1.0000
omega____ theta____ kappa____ phi______ frames
    -       50.0000   76.0000  126.1041 93

#__ type_ start__ end____ width___ exp.time_
 22 omega   27.00  122.00   1.0000    1.0000
omega____ theta____ kappa____ phi______ frames
    -       54.0000   77.0000 -117.3702 95

#__ type_ start__ end____ width___ exp.time_
 23 omega   29.00  121.00   1.0000    1.0000
omega____ theta____ kappa____ phi______ frames
    -       54.0000   74.0000   34.3303 92

#__ type_ start__ end____ width___ exp.time_
 24 omega   37.00  129.00   1.0000    1.0000
omega____ theta____ kappa____ phi______ frames
    -       62.0000   74.0000 -171.9716 92

#__ type_ start__ end____ width___ exp.time_
 25 omega   90.00  175.00   1.0000    1.5000
omega____ theta____ kappa____ phi______ frames
    -      108.0000   61.0000  -60.0000 85

#__ type_ start__ end____ width___ exp.time_
 26 omega   81.00  176.00   1.0000    1.5000
omega____ theta____ kappa____ phi______ frames
    -      108.0000   77.0000    0.0000 95

#__ type_ start__ end____ width___ exp.time_
 27 omega   90.00  175.00   1.0000    1.5000
omega____ theta____ kappa____ phi______ frames
    -      108.0000   61.0000   90.0000 85

#__ type_ start__ end____ width___ exp.time_
 28 omega   90.00  175.00   1.0000    1.5000
omega____ theta____ kappa____ phi______ frames
    -      108.0000   61.0000    0.0000 85

#__ type_ start__ end____ width___ exp.time_
 29 omega   81.00  176.00   1.0000    1.5000
omega____ theta____ kappa____ phi______ frames
    -      108.0000   77.0000   60.0000 95

#__ type_ start__ end____ width___ exp.time_
 30 omega   39.00  109.00   1.0000    1.5000
omega____ theta____ kappa____ phi______ frames
    -      108.0000  -94.0000  -30.0000 70

#__ type_ start__ end____ width___ exp.time_
 31 omega   81.00  176.00   1.0000    1.5000
omega____ theta____ kappa____ phi______ frames
    -      108.0000   77.0000 -180.0000 95

#__ type_ start__ end____ width___ exp.time_
 32 omega   81.00  176.00   1.0000    1.5000
omega____ theta____ kappa____ phi______ frames
    -      108.0000   77.0000  -30.0000 95

#__ type_ start__ end____ width___ exp.time_
 33 omega   81.00  176.00   1.0000    1.5000
omega____ theta____ kappa____ phi______ frames
    -      108.0000   77.0000  120.0000 95

#__ type_ start__ end____ width___ exp.time_
 34 omega   81.00  176.00   1.0000    1.5000
omega____ theta____ kappa____ phi______ frames
    -      108.0000   77.0000  150.0000 95

#__ type_ start__ end____ width___ exp.time_
 35 omega   90.00  175.00   1.0000    1.5000
omega____ theta____ kappa____ phi______ frames
    -      108.0000   61.0000  -90.0000 85

#__ type_ start__ end____ width___ exp.time_
 36 omega   81.00  176.00   1.0000    1.5000
omega____ theta____ kappa____ phi______ frames
    -      108.0000   77.0000  -90.0000 95

#__ type_ start__ end____ width___ exp.time_
 37 omega   39.00  109.00   1.0000    1.5000
omega____ theta____ kappa____ phi______ frames
    -      108.0000  -94.0000 -150.0000 70

#__ type_ start__ end____ width___ exp.time_
 38 omega   81.00  176.00   1.0000    1.5000
omega____ theta____ kappa____ phi______ frames
    -      108.0000   77.0000 -150.0000 95

#__ type_ start__ end____ width___ exp.time_
 39 omega   40.00   98.00   1.0000    1.5000
omega____ theta____ kappa____ phi______ frames
    -      108.0000  -45.0000 -150.0000 58

#__ type_ start__ end____ width___ exp.time_
 40 omega   81.00  176.00   1.0000    1.5000
omega____ theta____ kappa____ phi______ frames
    -      108.0000   77.0000   30.0000 95

#__ type_ start__ end____ width___ exp.time_
 41 omega   81.00  176.00   1.0000    1.5000
omega____ theta____ kappa____ phi______ frames
    -      108.0000   77.0000  -60.0000 95

#__ type_ start__ end____ width___ exp.time_
 42 omega   90.00  175.00   1.0000    1.5000
omega____ theta____ kappa____ phi______ frames
    -      108.0000   61.0000 -180.0000 85

#__ type_ start__ end____ width___ exp.time_
 43 omega   87.00  178.00   1.0000    1.5000
omega____ theta____ kappa____ phi______ frames
    -      108.0000   30.0000    0.0000 91

#__ type_ start__ end____ width___ exp.time_
 44 omega   81.00  176.00   1.0000    1.5000
omega____ theta____ kappa____ phi______ frames
    -      108.0000   77.0000   90.0000 95

#__ type_ start__ end____ width___ exp.time_
 45 omega   40.00  135.00   1.0000    1.5000
omega____ theta____ kappa____ phi______ frames
    -      108.0000  -77.0000   30.0000 95

#__ type_ start__ end____ width___ exp.time_
 46 omega   90.00  175.00   1.0000    1.5000
omega____ theta____ kappa____ phi______ frames
    -      108.0000   61.0000 -150.0000 85

#__ type_ start__ end____ width___ exp.time_
 47 omega   39.00  109.00   1.0000    1.5000
omega____ theta____ kappa____ phi______ frames
    -      108.0000  -94.0000   90.0000 70

#__ type_ start__ end____ width___ exp.time_
 48 omega   90.00  175.00   1.0000    1.5000
omega____ theta____ kappa____ phi______ frames
    -      108.0000   61.0000  150.0000 85

#__ type_ start__ end____ width___ exp.time_
 49 omega   90.00  119.00   1.0000    1.5000
omega____ theta____ kappa____ phi______ frames
    -      108.0000   30.0000  150.0000 29

#__ type_ start__ end____ width___ exp.time_
 50 omega   82.00  132.00   1.0000    1.5000
omega____ theta____ kappa____ phi______ frames
    -      108.0000   77.0000 -120.0000 50
;
_diffrn_measurement_device 'four-circle diffractometer'
_diffrn_measurement_device_type 'New Gemini, Dual, Cu at zero, EosS2'
_diffrn_measurement_method '\w scans'
_diffrn_orient_matrix_UB_11 -0.0880452000
_diffrn_orient_matrix_UB_12 -0.2027353000
_diffrn_orient_matrix_UB_13 -0.0717749000
_diffrn_orient_matrix_UB_21 0.1815868000
_diffrn_orient_matrix_UB_22 -0.0491132000
_diffrn_orient_matrix_UB_23 -0.0562770000
_diffrn_orient_matrix_UB_31 0.1259754000
_diffrn_orient_matrix_UB_32 0.0180438000
_diffrn_orient_matrix_UB_33 0.1878637000
_diffrn_radiation_monochromator graphite
_diffrn_radiation_probe x-ray
_diffrn_radiation_type CuK\a
_diffrn_radiation_wavelength 1.54184
_diffrn_reflns_av_R_equivalents 0.0261
_diffrn_reflns_av_unetI/netI 0.0240
_diffrn_reflns_Laue_measured_fraction_full 0.994
_diffrn_reflns_Laue_measured_fraction_max 0.979
_diffrn_reflns_limit_h_max 8
_diffrn_reflns_limit_h_min -8
_diffrn_reflns_limit_k_max 10
_diffrn_reflns_limit_k_min -10
_diffrn_reflns_limit_l_max 10
_diffrn_reflns_limit_l_min -10
_diffrn_reflns_number 8385
_diffrn_reflns_point_group_measured_fraction_full 0.895
_diffrn_reflns_point_group_measured_fraction_max 0.874
_diffrn_reflns_theta_full 67.684
_diffrn_reflns_theta_max 72.917
_diffrn_reflns_theta_min 5.998
_diffrn_source 'Enhance (Cu) X-ray Source'
_exptl_absorpt_coefficient_mu 0.595
_exptl_absorpt_correction_T_max 1.00000
_exptl_absorpt_correction_T_min 0.43351
_exptl_absorpt_correction_type multi-scan
_exptl_absorpt_process_details
;
CrysAlisPro, Agilent Technologies,
Version 1.171.37.35 (release 13-08-2014 CrysAlis171 .NET)
(compiled Aug 13 2014,18:06:01)
Empirical absorption correction using spherical harmonics,
 implemented in SCALE3 ABSPACK scaling algorithm.
;
_exptl_crystal_colour 'clear light colourless'
_exptl_crystal_colour_lustre clear
_exptl_crystal_colour_modifier light
_exptl_crystal_colour_primary colourless
_exptl_crystal_density_diffrn 1.172
_exptl_crystal_description
;
;
_exptl_crystal_F_000 164
_exptl_crystal_size_max 0.5
_exptl_crystal_size_mid 0.4
_exptl_crystal_size_min 0.3
_refine_diff_density_max 0.271
_refine_diff_density_min -0.479
_refine_diff_density_rms 0.118
_refine_ls_abs_structure_details
;
 Flack x determined using 1271 quotients [(I+)-(I-)]/[(I+)+(I-)]
 (Parsons, Flack and Wagner, Acta Cryst. B69 (2013) 249-259).
;
_refine_ls_abs_structure_Flack 0.04(17)
_refine_ls_extinction_method none
_refine_ls_goodness_of_fit_ref 1.125
_refine_ls_hydrogen_treatment constr
_refine_ls_matrix_type full
_refine_ls_number_parameters 211
_refine_ls_number_reflns 3052
_refine_ls_number_restraints 3
_refine_ls_restrained_S_all 1.124
_refine_ls_R_factor_all 0.0673
_refine_ls_R_factor_gt 0.0669
_refine_ls_shift/su_max 0.000
_refine_ls_shift/su_mean 0.000
_refine_ls_structure_factor_coef Fsqd
_refine_ls_weighting_details 'w=1/[\s^2^(Fo^2^)+(0.1120P)^2^+0.0082P] where P=(Fo^2^+2Fc^2^)/3'
_refine_ls_weighting_scheme calc
_refine_ls_wR_factor_gt 0.1472
_refine_ls_wR_factor_ref 0.1484
_reflns_Friedel_coverage 0.786
_reflns_Friedel_fraction_full 0.796
_reflns_Friedel_fraction_max 0.770
_reflns_number_gt 3005
_reflns_number_total 3052
_reflns_threshold_expression 'I > 2\s(I)'
_cod_data_source_file ol6b02785_si_003.cif
_cod_data_source_block fxm-bz-2-ph-2
_cod_original_cell_volume 435.48(5)
_cod_database_code 1555870
_shelx_space_group_comment
;
The symmetry employed for this shelxl refinement is uniquely defined
by the following loop, which should always be used as a source of
symmetry information in preference to the above space-group names.
They are only intended as comments.
;
_reflns_odcompleteness_completeness 99.48
_reflns_odcompleteness_iscentric 1
_reflns_odcompleteness_theta 66.97
_olex2_refinement_description
;
1. Fixed Uiso
 At 1.2 times of:
  All C(H) groups, All C(H,H) groups, All N(H) groups
 At 1.5 times of:
  All C(H,H,H) groups
2.a Secondary CH2 refined with riding coordinates:
 C009(H00a,H00b)
2.b Aromatic/amide H refined with riding coordinates:
 N003(H003), C00B(H00c), C00C(H00d), C00D(H00e), C00E(H00f), C00F(H00g),
 C00G(H00h), C00I(H00I), C00J(H00J), C00K(H00K)
2.c Idealised Me refined as rotating group:
 C00L(H00l,H00m,H00n), C00M(H00o,H00p,H00q), C00N(H00r,H00s,H00t)
;
_shelx_shelxl_version_number 2014/7
_olex2_date_sample_data_collection 2015-07-09
_olex2_submission_special_instructions 'No special instructions were received'

loop_
_space_group_symop_operation_xyz
'x, y, z'

loop_
_atom_site_label
_atom_site_type_symbol
_atom_site_fract_x
_atom_site_fract_y
_atom_site_fract_z
_atom_site_U_iso_or_equiv
_atom_site_adp_type
_atom_site_occupancy
_atom_site_site_symmetry_order
_atom_site_calc_flag
_atom_site_refinement_flags_posn
O001 O 0.8441(4) 0.5566(3) 0.5029(4) 0.0680(7) Uani 1 1 d .
O002 O 0.2555(4) 0.2917(3) 0.3067(4) 0.0721(7) Uani 1 1 d .
N003 N 0.3899(4) 0.5557(3) 0.3324(4) 0.0583(6) Uani 1 1 d .
H003 H 0.4854 0.6533 0.4045 0.070 Uiso 1 1 calc R
C004 C 0.6772(4) 0.2254(3) 0.5983(3) 0.0452(5) Uani 1 1 d .
C005 C 0.8014(3) 0.2909(3) 0.5369(3) 0.0431(5) Uani 1 1 d .
C006 C 0.3828(4) 0.4332(3) 0.3900(4) 0.0463(5) Uani 1 1 d .
C007 C 0.5576(4) 0.4850(3) 0.5757(4) 0.0452(5) Uani 1 1 d .
C008 C 0.7531(3) 0.4572(3) 0.5336(4) 0.0454(5) Uani 1 1 d .
C009 C 0.5293(4) 0.3435(4) 0.6401(5) 0.0547(7) Uani 1 1 d .
H00A H 0.5612 0.4035 0.7691 0.066 Uiso 1 1 calc R
H00B H 0.3885 0.2719 0.5758 0.066 Uiso 1 1 calc R
C00A C 0.5773(4) 0.6762(4) 0.7201(4) 0.0483(5) Uani 1 1 d .
C00B C 0.7036(5) 0.0709(4) 0.6179(5) 0.0598(7) Uani 1 1 d .
H00C H 0.6223 0.0262 0.6606 0.072 Uiso 1 1 calc R
C00C C 0.9509(4) 0.2032(4) 0.4883(4) 0.0529(6) Uani 1 1 d .
H00D H 1.0317 0.2472 0.4448 0.064 Uiso 1 1 calc R
C00D C 0.7669(5) 0.7875(5) 0.8503(5) 0.0633(7) Uani 1 1 d .
H00E H 0.8870 0.7495 0.8443 0.076 Uiso 1 1 calc R
C00E C 0.7807(7) 0.9546(6) 0.9894(5) 0.0848(11) Uani 1 1 d .
H00F H 0.9093 1.0272 1.0769 0.102 Uiso 1 1 calc R
C00F C 0.4001(5) 0.7376(5) 0.7313(5) 0.0615(7) Uani 1 1 d .
H00G H 0.2709 0.6656 0.6444 0.074 Uiso 1 1 calc R
C00G C 0.8526(6) -0.0144(4) 0.5728(6) 0.0718(9) Uani 1 1 d .
H00H H 0.8727 -0.1173 0.5865 0.086 Uiso 1 1 calc R
C00H C 0.2517(5) 0.5417(5) 0.1584(4) 0.0641(7) Uani 1 1 d .
C00I C 0.9748(5) 0.0500(4) 0.5067(5) 0.0680(9) Uani 1 1 d .
H00I H 1.0729 -0.0116 0.4751 0.082 Uiso 1 1 calc R
C00J C 0.6046(9) 1.0130(6) 0.9981(6) 0.0906(13) Uani 1 1 d .
H00J H 0.6137 1.1261 1.0903 0.109 Uiso 1 1 calc R
C00K C 0.4146(7) 0.9038(6) 0.8700(6) 0.0793(10) Uani 1 1 d .
H00K H 0.2952 0.9426 0.8771 0.095 Uiso 1 1 calc R
C00L C 0.2651(11) 0.3756(9) 0.0035(6) 0.115(2) Uani 1 1 d .
H00L H 0.4059 0.3830 0.0156 0.172 Uiso 1 1 calc GR
H00M H 0.1811 0.3702 -0.1096 0.172 Uiso 1 1 calc GR
H00N H 0.2167 0.2682 0.0064 0.172 Uiso 1 1 calc GR
C00M C 0.0293(7) 0.5230(9) 0.1452(8) 0.0986(14) Uani 1 1 d .
H00O H -0.0155 0.4095 0.1392 0.148 Uiso 1 1 calc GR
H00P H -0.0591 0.5263 0.0380 0.148 Uiso 1 1 calc GR
H00Q H 0.0230 0.6213 0.2500 0.148 Uiso 1 1 calc GR
C00N C 0.3178(10) 0.7155(9) 0.1608(9) 0.120(2) Uani 1 1 d .
H00R H 0.3091 0.8160 0.2628 0.181 Uiso 1 1 calc GR
H00S H 0.2291 0.7138 0.0509 0.181 Uiso 1 1 calc GR
H00T H 0.4577 0.7283 0.1701 0.181 Uiso 1 1 calc GR

loop_
_atom_site_aniso_label
_atom_site_aniso_U_11
_atom_site_aniso_U_22
_atom_site_aniso_U_33
_atom_site_aniso_U_23
_atom_site_aniso_U_13
_atom_site_aniso_U_12
O001 0.0678(12) 0.0677(12) 0.109(2) 0.0615(13) 0.0528(13) 0.0232(9)
O002 0.0691(13) 0.0613(11) 0.0639(14) 0.0284(10) 0.0069(11) -0.0120(9)
N003 0.0602(13) 0.0548(12) 0.0466(13) 0.0277(10) 0.0030(10) -0.0004(9)
C004 0.0438(11) 0.0445(10) 0.0425(13) 0.0237(9) 0.0088(10) 0.0003(8)
C005 0.0399(10) 0.0420(10) 0.0415(13) 0.0205(9) 0.0092(9) 0.0032(8)
C006 0.0452(11) 0.0467(10) 0.0461(13) 0.0220(10) 0.0173(10) 0.0080(9)
C007 0.0418(11) 0.0517(11) 0.0542(15) 0.0347(11) 0.0198(10) 0.0106(9)
C008 0.0416(11) 0.0495(11) 0.0551(15) 0.0328(10) 0.0197(10) 0.0096(8)
C009 0.0502(13) 0.0655(14) 0.0726(19) 0.0492(14) 0.0296(13) 0.0147(11)
C00A 0.0508(13) 0.0555(12) 0.0422(14) 0.0294(11) 0.0143(11) 0.0112(10)
C00B 0.0640(16) 0.0509(12) 0.0622(18) 0.0342(12) 0.0143(14) 0.0009(11)
C00C 0.0504(13) 0.0509(12) 0.0531(16) 0.0207(10) 0.0207(12) 0.0111(10)
C00D 0.0587(16) 0.0707(16) 0.0512(17) 0.0327(14) 0.0071(13) 0.0102(13)
C00E 0.091(3) 0.078(2) 0.0466(19) 0.0188(16) 0.0001(17) -0.0003(19)
C00F 0.0597(16) 0.0676(15) 0.0605(19) 0.0306(14) 0.0265(14) 0.0187(13)
C00G 0.0767(19) 0.0442(12) 0.090(2) 0.0360(14) 0.0223(18) 0.0145(13)
C00H 0.0680(18) 0.0696(16) 0.0421(15) 0.0274(13) 0.0068(13) 0.0126(14)
C00I 0.0687(18) 0.0519(14) 0.076(2) 0.0252(14) 0.0259(17) 0.0212(13)
C00J 0.128(4) 0.077(2) 0.052(2) 0.0199(17) 0.032(2) 0.032(2)
C00K 0.095(3) 0.080(2) 0.068(2) 0.0317(19) 0.041(2) 0.035(2)
C00L 0.149(5) 0.137(4) 0.051(2) 0.036(3) 0.039(3) 0.059(4)
C00M 0.072(2) 0.127(4) 0.092(3) 0.062(3) 0.012(2) 0.033(2)
C00N 0.123(4) 0.125(4) 0.094(4) 0.085(4) -0.016(3) -0.013(3)

loop_
_atom_type_symbol
_atom_type_description
_atom_type_scat_dispersion_real
_atom_type_scat_dispersion_imag
_atom_type_scat_source
C C 0.0181 0.0091 'International Tables Vol C Tables 4.2.6.8 and 6.1.1.4'
H H 0.0000 0.0000 'International Tables Vol C Tables 4.2.6.8 and 6.1.1.4'
N N 0.0311 0.0180 'International Tables Vol C Tables 4.2.6.8 and 6.1.1.4'
O O 0.0492 0.0322 'International Tables Vol C Tables 4.2.6.8 and 6.1.1.4'

loop_
_geom_angle_atom_site_label_1
_geom_angle_atom_site_label_2
_geom_angle_atom_site_label_3
_geom_angle
C006 N003 H003 116.5
C006 N003 C00H 127.0(2)
C00H N003 H003 116.5
C005 C004 C009 111.3(2)
C005 C004 C00B 119.9(2)
C00B C004 C009 128.8(2)
C004 C005 C008 110.7(2)
C004 C005 C00C 121.9(2)
C00C C005 C008 127.4(2)
O002 C006 N003 124.5(3)
O002 C006 C007 121.3(3)
N003 C006 C007 114.2(2)
C006 C007 C008 104.2(2)
C006 C007 C009 111.1(2)
C008 C007 C009 103.69(19)
C00A C007 C006 112.6(2)
C00A C007 C008 114.0(2)
C00A C007 C009 110.8(2)
O001 C008 C005 127.5(2)
O001 C008 C007 124.9(2)
C005 C008 C007 107.62(19)
C004 C009 C007 105.41(19)
C004 C009 H00A 110.7
C004 C009 H00B 110.7
C007 C009 H00A 110.7
C007 C009 H00B 110.7
H00A C009 H00B 108.8
C00D C00A C007 121.9(2)
C00D C00A C00F 118.2(3)
C00F C00A C007 119.7(2)
C004 C00B H00C 120.8
C00G C00B C004 118.4(3)
C00G C00B H00C 120.8
C005 C00C H00D 121.1
C00I C00C C005 117.8(3)
C00I C00C H00D 121.1
C00A C00D H00E 119.5
C00A C00D C00E 121.0(3)
C00E C00D H00E 119.5
C00D C00E H00F 120.0
C00J C00E C00D 120.0(4)
C00J C00E H00F 120.0
C00A C00F H00G 119.7
C00K C00F C00A 120.5(3)
C00K C00F H00G 119.7
C00B C00G H00H 119.2
C00B C00G C00I 121.5(3)
C00I C00G H00H 119.2
N003 C00H C00L 109.5(3)
N003 C00H C00M 109.2(3)
N003 C00H C00N 106.6(3)
C00L C00H C00M 109.2(4)
C00N C00H C00L 113.1(5)
C00N C00H C00M 109.2(5)
C00C C00I C00G 120.4(3)
C00C C00I H00I 119.8
C00G C00I H00I 119.8
C00E C00J H00J 120.1
C00E C00J C00K 119.8(3)
C00K C00J H00J 120.1
C00F C00K H00K 119.8
C00J C00K C00F 120.4(4)
C00J C00K H00K 119.8
C00H C00L H00L 109.5
C00H C00L H00M 109.5
C00H C00L H00N 109.5
H00L C00L H00M 109.5
H00L C00L H00N 109.5
H00M C00L H00N 109.5
C00H C00M H00O 109.5
C00H C00M H00P 109.5
C00H C00M H00Q 109.5
H00O C00M H00P 109.5
H00O C00M H00Q 109.5
H00P C00M H00Q 109.5
C00H C00N H00R 109.5
C00H C00N H00S 109.5
C00H C00N H00T 109.5
H00R C00N H00S 109.5
H00R C00N H00T 109.5
H00S C00N H00T 109.5

loop_
_geom_bond_atom_site_label_1
_geom_bond_atom_site_label_2
_geom_bond_distance
O001 C008 1.203(3)
O002 C006 1.207(3)
N003 H003 0.8600
N003 C006 1.333(4)
N003 C00H 1.475(4)
C004 C005 1.382(3)
C004 C009 1.499(4)
C004 C00B 1.389(4)
C005 C008 1.456(3)
C005 C00C 1.397(3)
C006 C007 1.548(4)
C007 C008 1.552(3)
C007 C009 1.553(3)
C007 C00A 1.523(4)
C009 H00A 0.9700
C009 H00B 0.9700
C00A C00D 1.382(4)
C00A C00F 1.393(4)
C00B H00C 0.9300
C00B C00G 1.374(5)
C00C H00D 0.9300
C00C C00I 1.370(5)
C00D H00E 0.9300
C00D C00E 1.384(5)
C00E H00F 0.9300
C00E C00J 1.371(7)
C00F H00G 0.9300
C00F C00K 1.376(5)
C00G H00H 0.9300
C00G C00I 1.399(6)
C00H C00L 1.515(6)
C00H C00M 1.531(6)
C00H C00N 1.495(6)
C00I H00I 0.9300
C00J H00J 0.9300
C00J C00K 1.376(7)
C00K H00K 0.9300
C00L H00L 0.9600
C00L H00M 0.9600
C00L H00N 0.9600
C00M H00O 0.9600
C00M H00P 0.9600
C00M H00Q 0.9600
C00N H00R 0.9600
C00N H00S 0.9600
C00N H00T 0.9600

loop_
_geom_torsion_atom_site_label_1
_geom_torsion_atom_site_label_2
_geom_torsion_atom_site_label_3
_geom_torsion_atom_site_label_4
_geom_torsion
O002 C006 C007 C008 105.6(3)
O002 C006 C007 C009 -5.5(4)
O002 C006 C007 C00A -130.4(3)
N003 C006 C007 C008 -73.3(3)
N003 C006 C007 C009 175.7(2)
N003 C006 C007 C00A 50.8(3)
C004 C005 C008 O001 172.8(3)
C004 C005 C008 C007 -7.7(3)
C004 C005 C00C C00I -1.3(4)
C004 C00B C00G C00I -0.6(5)
C005 C004 C009 C007 6.4(3)
C005 C004 C00B C00G -0.8(4)
C005 C00C C00I C00G -0.2(5)
C006 N003 C00H C00L -59.3(5)
C006 N003 C00H C00M 60.2(4)
C006 N003 C00H C00N 178.1(4)
C006 C007 C008 O001 74.2(3)
C006 C007 C008 C005 -105.3(2)
C006 C007 C009 C004 101.1(2)
C006 C007 C00A C00D -143.4(3)
C006 C007 C00A C00F 41.4(3)
C007 C00A C00D C00E -174.5(3)
C007 C00A C00F C00K 174.6(3)
C008 C005 C00C C00I 178.1(3)
C008 C007 C009 C004 -10.3(3)
C008 C007 C00A C00D -25.0(4)
C008 C007 C00A C00F 159.8(3)
C009 C004 C005 C008 0.8(3)
C009 C004 C005 C00C -179.7(3)
C009 C004 C00B C00G -179.1(3)
C009 C007 C008 O001 -169.5(3)
C009 C007 C008 C005 11.1(3)
C009 C007 C00A C00D 91.5(3)
C009 C007 C00A C00F -83.7(3)
C00A C007 C008 O001 -49.0(4)
C00A C007 C008 C005 131.6(2)
C00A C007 C009 C004 -133.0(2)
C00A C00D C00E C00J -0.9(6)
C00A C00F C00K C00J 1.0(6)
C00B C004 C005 C008 -177.7(2)
C00B C004 C005 C00C 1.8(4)
C00B C004 C009 C007 -175.3(3)
C00B C00G C00I C00C 1.2(6)
C00C C005 C008 O001 -6.6(5)
C00C C005 C008 C007 172.8(3)
C00D C00A C00F C00K -0.8(5)
C00D C00E C00J C00K 1.1(7)
C00E C00J C00K C00F -1.1(7)
C00F C00A C00D C00E 0.7(5)
C00H N003 C006 O002 -1.8(5)
C00H N003 C006 C007 177.0(3)
